data_4078465
loop_
_publ_author_name
'Collado, Alba'
'Esteruelas, Miguel A.'
'Gul\'ias, Mois\'es'
'Mascare\~nas, Jos\'e L.'
'O\~nate, Enrique'

_publ_section_title
;
 Reactions of an Osmium(IV) Complex with Allenedienes: Coordination and
 Intramolecular Cycloadditions
;
_journal_issue 12
_journal_name_full Organometallics
_journal_page_first 4450
_journal_paper_doi 10.1021/om300236y
_journal_volume 31
_journal_year 2012
_chemical_formula_sum 'C32 H60 Cl2 O4 Os P2'
_chemical_formula_weight 831.84
_chemical_name_systematic
; 
 ? 
;
_space_group_IT_number 14
_symmetry_cell_setting monoclinic
_symmetry_space_group_name_Hall '-P 2ybc'
_symmetry_space_group_name_H-M 'P 1 21/c 1'
_atom_sites_solution_hydrogens geom
_atom_sites_solution_primary direct
_atom_sites_solution_secondary difmap
_audit_creation_method SHELXL-97
_cell_angle_alpha 90.00
_cell_angle_beta 98.0260(10)
_cell_angle_gamma 90.00
_cell_formula_units_Z 4
_cell_length_a 23.5025(19)
_cell_length_b 14.4025(12)
_cell_length_c 10.9535(9)
_cell_measurement_reflns_used 5873
_cell_measurement_temperature 100(2)
_cell_measurement_theta_max 27
_cell_measurement_theta_min 2
_cell_volume 3671.4(5)
_computing_cell_refinement 'SAINT+ v. 7.56a (Bruker AXS, 2008)'
_computing_data_collection 'apex2 v. 7.0 (Bruker AXS, 2009)'
_computing_data_reduction 'SAINT+ v. 7.56a (Bruker AXS, 2008)'
_computing_molecular_graphics 'XP, SHELXTL v. 6.14 (Bruker, 2000)'
_computing_publication_material 'XCIF, SHELXTL v. 6.14 (Bruker, 2000)'
_computing_structure_refinement 'SHELXL-97 (Sheldrick, 1997)'
_computing_structure_solution 'SHELXS-97 (Sheldrick, 1990)'
_diffrn_ambient_temperature 100(2)
_diffrn_detector_area_resol_mean 8.26
_diffrn_measured_fraction_theta_full 0.999
_diffrn_measured_fraction_theta_max 0.926
_diffrn_measurement_device_type 'Bruker APEX DUO system'
_diffrn_measurement_method '\w rotations with narrow frames'
_diffrn_radiation_monochromator graphite
_diffrn_radiation_source 'fine-focus sealed tube'
_diffrn_radiation_type MoK\a
_diffrn_radiation_wavelength 0.71073
_diffrn_reflns_av_R_equivalents 0.0465
_diffrn_reflns_av_sigmaI/netI 0.0590
_diffrn_reflns_limit_h_max 32
_diffrn_reflns_limit_h_min -32
_diffrn_reflns_limit_k_max 20
_diffrn_reflns_limit_k_min -20
_diffrn_reflns_limit_l_max 15
_diffrn_reflns_limit_l_min -15
_diffrn_reflns_number 30314
_diffrn_reflns_theta_full 27.50
_diffrn_reflns_theta_max 30.47
_diffrn_reflns_theta_min 1.66
_diffrn_standards_decay_% 0
_exptl_absorpt_coefficient_mu 3.738
_exptl_absorpt_correction_T_max 0.862
_exptl_absorpt_correction_T_min 0.654
_exptl_absorpt_correction_type multi-scan
_exptl_absorpt_process_details
;
 Absorption correction performed with SADABS program. This is based on the
method of Blessing: Blessing, R. H., Acta Crystallogr., Sect. A 1995, 51, 33.
;
_exptl_crystal_colour green
_exptl_crystal_density_diffrn 1.505
_exptl_crystal_density_method 'not measured'
_exptl_crystal_description 'irregular block'
_exptl_crystal_F_000 1696
_exptl_crystal_size_max 0.10
_exptl_crystal_size_mid 0.06
_exptl_crystal_size_min 0.04
_refine_diff_density_max 2.114
_refine_diff_density_min -0.801
_refine_diff_density_rms 0.131
_refine_ls_extinction_method none
_refine_ls_goodness_of_fit_ref 0.994
_refine_ls_hydrogen_treatment mixed
_refine_ls_matrix_type full
_refine_ls_number_parameters 393
_refine_ls_number_reflns 10346
_refine_ls_number_restraints 0
_refine_ls_restrained_S_all 0.994
_refine_ls_R_factor_all 0.0759
_refine_ls_R_factor_gt 0.0351
_refine_ls_shift/su_max 0.003
_refine_ls_shift/su_mean 0.000
_refine_ls_structure_factor_coef Fsqd
_refine_ls_weighting_details 'calc w=1/[\s^2^(Fo^2^)+(0.0300P)^2^+0.0000P] where P=(Fo^2^+2Fc^2^)/3'
_refine_ls_weighting_scheme calc
_refine_ls_wR_factor_gt 0.0663
_refine_ls_wR_factor_ref 0.0765
_reflns_number_gt 6338
_reflns_number_total 10346
_reflns_threshold_expression >2sigma(I)
_cod_data_source_file om300236y_si_002.cif
_cod_data_source_block enriquen26
_cod_original_sg_symbol_H-M P21/c
_cod_database_code 4078465

loop_
_symmetry_equiv_pos_as_xyz
'x, y, z'
'-x, y+1/2, -z+1/2'
'-x, -y, -z'
'x, -y-1/2, z-1/2'

loop_
_atom_site_label
_atom_site_type_symbol
_atom_site_fract_x
_atom_site_fract_y
_atom_site_fract_z
_atom_site_U_iso_or_equiv
_atom_site_adp_type
_atom_site_occupancy
_atom_site_symmetry_multiplicity
_atom_site_calc_flag
_atom_site_refinement_flags
Os Os 0.679997(6) 0.998353(12) 0.666343(12) 0.01712(4) Uani 1 1 d .
Cl1 Cl 0.69238(4) 0.83743(7) 0.68701(9) 0.0245(2) Uani 1 1 d .
Cl2 Cl 0.62709(4) 1.11588(7) 0.55406(9) 0.0266(2) Uani 1 1 d .
P1 P 0.74731(4) 0.99967(8) 0.51912(8) 0.01957(18) Uani 1 1 d .
P2 P 0.60215(4) 0.98515(7) 0.79176(9) 0.0215(2) Uani 1 1 d .
O1 O 0.87493(12) 1.0791(2) 1.2199(3) 0.0323(7) Uani 1 1 d .
O2 O 0.95822(12) 1.0665(2) 1.1420(3) 0.0307(7) Uani 1 1 d .
O3 O 0.87447(13) 1.1592(2) 0.9214(3) 0.0360(8) Uani 1 1 d .
O4 O 0.91810(13) 1.0458(2) 0.8304(3) 0.0357(8) Uani 1 1 d .
C1 C 0.72304(17) 1.1042(3) 0.7761(4) 0.0216(9) Uani 1 1 d .
H1A H 0.7484(17) 1.142(3) 0.734(4) 0.026 Uiso 1 1 d .
H1B H 0.6984(16) 1.133(3) 0.819(4) 0.026 Uiso 1 1 d .
C2 C 0.74190(16) 1.0142(3) 0.8130(3) 0.0211(9) Uani 1 1 d .
C3 C 0.77723(18) 0.9680(3) 0.8950(4) 0.0219(9) Uani 1 1 d .
H3 H 0.7787(16) 0.906(3) 0.896(4) 0.026 Uiso 1 1 d .
C4 C 0.80954(16) 1.0129(3) 1.0085(3) 0.0248(9) Uani 1 1 d .
H4A H 0.7993 0.9802 1.0819 0.030 Uiso 1 1 calc R
H4B H 0.7961 1.0779 1.0124 0.030 Uiso 1 1 calc R
C5 C 0.87576(16) 1.0139(3) 1.0167(3) 0.0217(9) Uani 1 1 d .
C6 C 0.90187(18) 0.9152(3) 1.0113(4) 0.0262(9) Uani 1 1 d .
H6A H 0.8819 0.8819 0.9385 0.031 Uiso 1 1 calc R
H6B H 0.9429 0.9206 1.0011 0.031 Uiso 1 1 calc R
C7 C 0.8967(2) 0.8599(3) 1.1250(4) 0.0350(11) Uani 1 1 d .
H7 H 0.8612 0.8305 1.1325 0.042 Uiso 1 1 calc R
C8 C 0.9415(2) 0.8504(3) 1.2186(4) 0.0409(12) Uani 1 1 d .
H8 H 0.9776 0.8759 1.2065 0.049 Uiso 1 1 calc R
C9 C 0.9377(2) 0.8054(3) 1.3320(5) 0.0464(13) Uani 1 1 d .
H9 H 0.9023 0.7772 1.3436 0.056 Uiso 1 1 calc R
C10 C 0.9809(2) 0.8006(4) 1.4219(5) 0.0585(16) Uani 1 1 d .
H10A H 1.0167 0.8283 1.4124 0.070 Uiso 1 1 calc R
H10B H 0.9763 0.7696 1.4964 0.070 Uiso 1 1 calc R
C11 C 0.90099(17) 1.0577(3) 1.1381(4) 0.0250(9) Uani 1 1 d .
C12 C 0.98903(18) 1.0957(4) 1.2587(4) 0.0388(12) Uani 1 1 d .
H12A H 0.9826 1.1621 1.2705 0.058 Uiso 1 1 calc R
H12B H 1.0302 1.0842 1.2597 0.058 Uiso 1 1 calc R
H12C H 0.9753 1.0605 1.3254 0.058 Uiso 1 1 calc R
C13 C 0.89236(17) 1.0724(3) 0.9107(4) 0.0245(9) Uani 1 1 d .
C14 C 0.8865(2) 1.2226(3) 0.8270(5) 0.0472(14) Uani 1 1 d .
H14A H 0.9280 1.2232 0.8232 0.071 Uiso 1 1 calc R
H14B H 0.8739 1.2851 0.8463 0.071 Uiso 1 1 calc R
H14C H 0.8660 1.2027 0.7473 0.071 Uiso 1 1 calc R
C15 C 0.82292(16) 0.9841(3) 0.5934(4) 0.0259(10) Uani 1 1 d .
H15 H 0.8260 1.0201 0.6721 0.031 Uiso 1 1 calc R
C16 C 0.87118(18) 1.0218(3) 0.5254(4) 0.0354(12) Uani 1 1 d .
H16A H 0.9084 1.0123 0.5764 0.053 Uiso 1 1 calc R
H16B H 0.8652 1.0883 0.5095 0.053 Uiso 1 1 calc R
H16C H 0.8706 0.9889 0.4469 0.053 Uiso 1 1 calc R
C17 C 0.83533(18) 0.8837(3) 0.6324(4) 0.0317(10) Uani 1 1 d .
H17A H 0.8393 0.8460 0.5596 0.047 Uiso 1 1 calc R
H17B H 0.8036 0.8596 0.6725 0.047 Uiso 1 1 calc R
H17C H 0.8711 0.8809 0.6903 0.047 Uiso 1 1 calc R
C18 C 0.73149(18) 0.8992(3) 0.4142(4) 0.0256(10) Uani 1 1 d .
H18 H 0.7404 0.8430 0.4670 0.031 Uiso 1 1 calc R
C19 C 0.76896(19) 0.8908(3) 0.3111(4) 0.0360(11) Uani 1 1 d .
H19A H 0.7587 0.8341 0.2637 0.054 Uiso 1 1 calc R
H19B H 0.8095 0.8881 0.3472 0.054 Uiso 1 1 calc R
H19C H 0.7627 0.9448 0.2566 0.054 Uiso 1 1 calc R
C20 C 0.66724(18) 0.8916(3) 0.3634(4) 0.0309(10) Uani 1 1 d .
H20A H 0.6560 0.9443 0.3087 0.046 Uiso 1 1 calc R
H20B H 0.6446 0.8921 0.4320 0.046 Uiso 1 1 calc R
H20C H 0.6603 0.8335 0.3171 0.046 Uiso 1 1 calc R
C21 C 0.75326(19) 1.1021(3) 0.4169(4) 0.0281(10) Uani 1 1 d .
H21 H 0.7889 1.0918 0.3783 0.034 Uiso 1 1 calc R
C22 C 0.70501(18) 1.1171(3) 0.3101(4) 0.0334(11) Uani 1 1 d .
H22A H 0.6686 1.1264 0.3426 0.050 Uiso 1 1 calc R
H22B H 0.7019 1.0626 0.2561 0.050 Uiso 1 1 calc R
H22C H 0.7135 1.1721 0.2630 0.050 Uiso 1 1 calc R
C23 C 0.76392(19) 1.1910(3) 0.4934(4) 0.0323(10) Uani 1 1 d .
H23A H 0.7738 1.2417 0.4405 0.048 Uiso 1 1 calc R
H23B H 0.7957 1.1809 0.5602 0.048 Uiso 1 1 calc R
H23C H 0.7291 1.2073 0.5286 0.048 Uiso 1 1 calc R
C24 C 0.58351(19) 1.0831(3) 0.8886(4) 0.0304(10) Uani 1 1 d .
H24 H 0.5456 1.0671 0.9150 0.036 Uiso 1 1 calc R
C25 C 0.5747(2) 1.1750(3) 0.8180(4) 0.0400(12) Uani 1 1 d .
H25A H 0.5643 1.2237 0.8734 0.060 Uiso 1 1 calc R
H25B H 0.5439 1.1679 0.7486 0.060 Uiso 1 1 calc R
H25C H 0.6104 1.1923 0.7869 0.060 Uiso 1 1 calc R
C26 C 0.6260(2) 1.0966(3) 1.0076(4) 0.0395(12) Uani 1 1 d .
H26A H 0.6654 1.0953 0.9880 0.059 Uiso 1 1 calc R
H26B H 0.6209 1.0465 1.0657 0.059 Uiso 1 1 calc R
H26C H 0.6187 1.1565 1.0448 0.059 Uiso 1 1 calc R
C27 C 0.60289(18) 0.8805(3) 0.8914(4) 0.0295(10) Uani 1 1 d .
H27 H 0.6014 0.8264 0.8339 0.035 Uiso 1 1 calc R
C28 C 0.5505(2) 0.8697(4) 0.9594(5) 0.0552(15) Uani 1 1 d .
H28A H 0.5546 0.8130 1.0093 0.083 Uiso 1 1 calc R
H28B H 0.5156 0.8656 0.8992 0.083 Uiso 1 1 calc R
H28C H 0.5478 0.9235 1.0130 0.083 Uiso 1 1 calc R
C29 C 0.65795(18) 0.8675(3) 0.9818(4) 0.0340(11) Uani 1 1 d .
H29A H 0.6625 0.9196 1.0400 0.051 Uiso 1 1 calc R
H29B H 0.6910 0.8653 0.9362 0.051 Uiso 1 1 calc R
H29C H 0.6557 0.8093 1.0272 0.051 Uiso 1 1 calc R
C30 C 0.53598(18) 0.9711(3) 0.6768(4) 0.0310(10) Uani 1 1 d .
H30 H 0.5399 1.0180 0.6112 0.037 Uiso 1 1 calc R
C31 C 0.47733(18) 0.9909(4) 0.7171(4) 0.0488(14) Uani 1 1 d .
H31A H 0.4477 0.9913 0.6446 0.073 Uiso 1 1 calc R
H31B H 0.4783 1.0516 0.7579 0.073 Uiso 1 1 calc R
H31C H 0.4685 0.9426 0.7745 0.073 Uiso 1 1 calc R
C32 C 0.53538(18) 0.8782(3) 0.6124(4) 0.0367(11) Uani 1 1 d .
H32A H 0.5280 0.8289 0.6697 0.055 Uiso 1 1 calc R
H32B H 0.5727 0.8676 0.5845 0.055 Uiso 1 1 calc R
H32C H 0.5051 0.8780 0.5411 0.055 Uiso 1 1 calc R

loop_
_atom_site_aniso_label
_atom_site_aniso_U_11
_atom_site_aniso_U_22
_atom_site_aniso_U_33
_atom_site_aniso_U_23
_atom_site_aniso_U_13
_atom_site_aniso_U_12
Os 0.01741(7) 0.01777(7) 0.01583(6) 0.00015(8) 0.00112(4) 0.00019(8)
Cl1 0.0297(5) 0.0187(5) 0.0262(5) 0.0013(4) 0.0078(4) 0.0003(4)
Cl2 0.0246(5) 0.0263(5) 0.0277(5) 0.0057(4) -0.0006(4) 0.0039(4)
P1 0.0200(4) 0.0220(5) 0.0170(4) 0.0017(5) 0.0035(3) -0.0005(6)
P2 0.0172(5) 0.0270(7) 0.0202(5) -0.0005(4) 0.0025(4) -0.0001(4)
O1 0.0270(17) 0.045(2) 0.0251(16) -0.0099(14) 0.0040(13) 0.0024(15)
O2 0.0224(16) 0.043(2) 0.0262(16) -0.0072(14) 0.0005(12) -0.0012(14)
O3 0.0426(19) 0.0314(18) 0.0368(19) 0.0070(14) 0.0155(15) 0.0048(16)
O4 0.0329(18) 0.046(2) 0.0304(18) -0.0001(15) 0.0132(14) -0.0025(16)
C1 0.021(2) 0.024(2) 0.020(2) -0.0004(17) 0.0028(16) -0.0004(17)
C2 0.0182(18) 0.026(2) 0.0191(17) -0.0019(16) 0.0030(14) -0.0009(17)
C3 0.024(2) 0.0221(19) 0.019(2) 0.0005(16) 0.0024(16) 0.0037(17)
C4 0.024(2) 0.034(3) 0.0173(17) 0.0019(18) 0.0038(14) 0.0004(19)
C5 0.0172(18) 0.027(3) 0.0205(18) 0.0015(17) 0.0033(14) 0.0050(17)
C6 0.025(2) 0.032(2) 0.021(2) -0.0030(18) 0.0002(17) 0.0068(19)
C7 0.041(3) 0.027(2) 0.038(3) 0.000(2) 0.009(2) 0.008(2)
C8 0.052(3) 0.033(3) 0.041(3) 0.001(2) 0.016(2) 0.009(2)
C9 0.050(3) 0.038(3) 0.054(3) 0.007(3) 0.012(3) 0.005(3)
C10 0.063(4) 0.064(4) 0.043(3) 0.004(3) -0.010(3) -0.006(3)
C11 0.021(2) 0.027(2) 0.026(2) -0.0004(18) 0.0006(17) 0.0023(18)
C12 0.026(2) 0.054(3) 0.033(3) -0.013(2) -0.010(2) 0.001(2)
C13 0.019(2) 0.035(3) 0.020(2) -0.0017(18) 0.0006(16) -0.0019(18)
C14 0.053(3) 0.040(3) 0.050(3) 0.020(3) 0.012(3) -0.006(3)
C15 0.0175(19) 0.038(3) 0.0216(19) 0.0046(18) 0.0006(14) 0.0012(18)
C16 0.021(2) 0.053(3) 0.033(2) 0.003(2) 0.0029(17) -0.002(2)
C17 0.026(2) 0.040(3) 0.029(2) 0.006(2) 0.0048(18) 0.006(2)
C18 0.030(2) 0.024(2) 0.024(2) -0.0012(17) 0.0054(18) -0.0001(19)
C19 0.039(3) 0.046(3) 0.026(2) -0.009(2) 0.014(2) -0.003(2)
C20 0.033(3) 0.033(3) 0.027(2) -0.0021(19) 0.0057(19) -0.004(2)
C21 0.028(2) 0.031(2) 0.024(2) 0.0092(19) 0.0019(19) -0.006(2)
C22 0.034(3) 0.037(3) 0.028(2) 0.010(2) 0.003(2) 0.003(2)
C23 0.037(3) 0.028(2) 0.031(2) 0.0048(19) 0.001(2) -0.004(2)
C24 0.025(2) 0.036(3) 0.031(2) -0.008(2) 0.0070(19) 0.002(2)
C25 0.037(3) 0.037(3) 0.045(3) -0.008(2) 0.002(2) 0.019(2)
C26 0.040(3) 0.047(3) 0.031(3) -0.011(2) 0.005(2) 0.000(2)
C27 0.032(3) 0.032(3) 0.025(2) 0.0051(19) 0.0053(19) -0.002(2)
C28 0.049(3) 0.062(4) 0.061(4) 0.014(3) 0.028(3) -0.003(3)
C29 0.033(3) 0.040(3) 0.030(3) 0.011(2) 0.007(2) 0.002(2)
C30 0.023(2) 0.040(3) 0.029(2) -0.0018(19) 0.0008(18) -0.0017(19)
C31 0.021(2) 0.081(4) 0.043(3) -0.016(3) 0.0008(19) 0.000(3)
C32 0.026(2) 0.047(3) 0.036(3) -0.006(2) 0.001(2) -0.005(2)

loop_
_atom_type_symbol
_atom_type_description
_atom_type_scat_dispersion_real
_atom_type_scat_dispersion_imag
_atom_type_scat_source
C C 0.0033 0.0016 'International Tables Vol C Tables 4.2.6.8 and 6.1.1.4'
H H 0.0000 0.0000 'International Tables Vol C Tables 4.2.6.8 and 6.1.1.4'
O O 0.0106 0.0060 'International Tables Vol C Tables 4.2.6.8 and 6.1.1.4'
P P 0.1023 0.0942 'International Tables Vol C Tables 4.2.6.8 and 6.1.1.4'
Cl Cl 0.1484 0.1585 'International Tables Vol C Tables 4.2.6.8 and 6.1.1.4'
Os Os -1.2165 7.6030 'International Tables Vol C Tables 4.2.6.8 and 6.1.1.4'

loop_
_geom_angle_atom_site_label_1
_geom_angle_atom_site_label_2
_geom_angle_atom_site_label_3
_geom_angle
C2 Os C1 39.86(15)
C2 Os Cl1 88.21(11)
C1 Os Cl1 128.06(11)
C2 Os Cl2 127.23(11)
C1 Os Cl2 87.37(11)
Cl1 Os Cl2 144.53(4)
C2 Os P1 93.66(11)
C1 Os P1 93.91(12)
Cl1 Os P1 89.32(4)
Cl2 Os P1 89.60(4)
C2 Os P2 94.26(11)
C1 Os P2 94.18(12)
Cl1 Os P2 87.78(3)
Cl2 Os P2 88.12(4)
P1 Os P2 171.48(3)
C18 P1 C15 105.88(19)
C18 P1 C21 105.66(19)
C15 P1 C21 102.15(19)
C18 P1 Os 108.36(13)
C15 P1 Os 112.45(13)
C21 P1 Os 121.19(15)
C24 P2 C27 105.3(2)
C24 P2 C30 103.1(2)
C27 P2 C30 104.3(2)
C24 P2 Os 121.18(15)
C27 P2 Os 116.53(14)
C30 P2 Os 104.32(14)
C11 O2 C12 115.6(3)
C13 O3 C14 115.9(3)
C2 C1 Os 66.7(2)
C2 C1 H1A 118(2)
Os C1 H1A 114(2)
C2 C1 H1B 118(3)
Os C1 H1B 110(3)
H1A C1 H1B 119(3)
C3 C2 C1 143.4(4)
C3 C2 Os 143.2(3)
C1 C2 Os 73.4(2)
C2 C3 C4 122.9(4)
C2 C3 H3 122(3)
C4 C3 H3 114(3)
C3 C4 C5 116.0(3)
C3 C4 H4A 108.3
C5 C4 H4A 108.3
C3 C4 H4B 108.3
C5 C4 H4B 108.3
H4A C4 H4B 107.4
C11 C5 C13 109.0(3)
C11 C5 C4 108.8(3)
C13 C5 C4 108.8(3)
C11 C5 C6 107.9(3)
C13 C5 C6 109.3(3)
C4 C5 C6 112.9(3)
C7 C6 C5 112.1(3)
C7 C6 H6A 109.2
C5 C6 H6A 109.2
C7 C6 H6B 109.2
C5 C6 H6B 109.2
H6A C6 H6B 107.9
C8 C7 C6 122.2(4)
C8 C7 H7 118.9
C6 C7 H7 118.9
C7 C8 C9 124.6(5)
C7 C8 H8 117.7
C9 C8 H8 117.7
C10 C9 C8 123.1(6)
C10 C9 H9 118.5
C8 C9 H9 118.5
C9 C10 H10A 120.0
C9 C10 H10B 120.0
H10A C10 H10B 120.0
O1 C11 O2 124.5(4)
O1 C11 C5 125.9(4)
O2 C11 C5 109.5(3)
O2 C12 H12A 109.5
O2 C12 H12B 109.5
H12A C12 H12B 109.5
O2 C12 H12C 109.5
H12A C12 H12C 109.5
H12B C12 H12C 109.5
O4 C13 O3 124.4(4)
O4 C13 C5 126.1(4)
O3 C13 C5 109.5(3)
O3 C14 H14A 109.5
O3 C14 H14B 109.5
H14A C14 H14B 109.5
O3 C14 H14C 109.5
H14A C14 H14C 109.5
H14B C14 H14C 109.5
C17 C15 C16 110.2(3)
C17 C15 P1 111.8(3)
C16 C15 P1 117.9(3)
C17 C15 H15 105.3
C16 C15 H15 105.3
P1 C15 H15 105.3
C15 C16 H16A 109.5
C15 C16 H16B 109.5
H16A C16 H16B 109.5
C15 C16 H16C 109.5
H16A C16 H16C 109.5
H16B C16 H16C 109.5
C15 C17 H17A 109.5
C15 C17 H17B 109.5
H17A C17 H17B 109.5
C15 C17 H17C 109.5
H17A C17 H17C 109.5
H17B C17 H17C 109.5
C19 C18 C20 111.3(3)
C19 C18 P1 115.7(3)
C20 C18 P1 112.5(3)
C19 C18 H18 105.5
C20 C18 H18 105.5
P1 C18 H18 105.5
C18 C19 H19A 109.5
C18 C19 H19B 109.5
H19A C19 H19B 109.5
C18 C19 H19C 109.5
H19A C19 H19C 109.5
H19B C19 H19C 109.5
C18 C20 H20A 109.5
C18 C20 H20B 109.5
H20A C20 H20B 109.5
C18 C20 H20C 109.5
H20A C20 H20C 109.5
H20B C20 H20C 109.5
C22 C21 C23 110.4(4)
C22 C21 P1 117.5(3)
C23 C21 P1 110.6(3)
C22 C21 H21 105.9
C23 C21 H21 105.9
P1 C21 H21 105.9
C21 C22 H22A 109.5
C21 C22 H22B 109.5
H22A C22 H22B 109.5
C21 C22 H22C 109.5
H22A C22 H22C 109.5
H22B C22 H22C 109.5
C21 C23 H23A 109.5
C21 C23 H23B 109.5
H23A C23 H23B 109.5
C21 C23 H23C 109.5
H23A C23 H23C 109.5
H23B C23 H23C 109.5
C25 C24 C26 110.1(4)
C25 C24 P2 113.2(3)
C26 C24 P2 113.8(3)
C25 C24 H24 106.4
C26 C24 H24 106.4
P2 C24 H24 106.4
C24 C25 H25A 109.5
C24 C25 H25B 109.5
H25A C25 H25B 109.5
C24 C25 H25C 109.5
H25A C25 H25C 109.5
H25B C25 H25C 109.5
C24 C26 H26A 109.5
C24 C26 H26B 109.5
H26A C26 H26B 109.5
C24 C26 H26C 109.5
H26A C26 H26C 109.5
H26B C26 H26C 109.5
C29 C27 C28 109.8(4)
C29 C27 P2 114.7(3)
C28 C27 P2 115.2(3)
C29 C27 H27 105.4
C28 C27 H27 105.4
P2 C27 H27 105.4
C27 C28 H28A 109.5
C27 C28 H28B 109.5
H28A C28 H28B 109.5
C27 C28 H28C 109.5
H28A C28 H28C 109.5
H28B C28 H28C 109.5
C27 C29 H29A 109.5
C27 C29 H29B 109.5
H29A C29 H29B 109.5
C27 C29 H29C 109.5
H29A C29 H29C 109.5
H29B C29 H29C 109.5
C32 C30 C31 110.5(4)
C32 C30 P2 111.3(3)
C31 C30 P2 118.9(3)
C32 C30 H30 105.0
C31 C30 H30 105.0
P2 C30 H30 105.0
C30 C31 H31A 109.5
C30 C31 H31B 109.5
H31A C31 H31B 109.5
C30 C31 H31C 109.5
H31A C31 H31C 109.5
H31B C31 H31C 109.5
C30 C32 H32A 109.5
C30 C32 H32B 109.5
H32A C32 H32B 109.5
C30 C32 H32C 109.5
H32A C32 H32C 109.5
H32B C32 H32C 109.5

loop_
_geom_bond_atom_site_label_1
_geom_bond_atom_site_label_2
_geom_bond_distance
Os C2 2.024(4)
Os C1 2.111(4)
Os Cl1 2.3430(10)
Os Cl2 2.3445(10)
Os P1 2.4116(9)
Os P2 2.4440(10)
P1 C18 1.852(4)
P1 C15 1.862(4)
P1 C21 1.869(4)
P2 C24 1.854(4)
P2 C27 1.859(4)
P2 C30 1.870(4)
O1 C11 1.194(5)
O2 C11 1.346(5)
O2 C12 1.441(5)
O3 C13 1.329(5)
O3 C14 1.437(5)
O4 C13 1.198(5)
C1 C2 1.412(5)
C1 H1A 0.97(4)
C1 H1B 0.90(4)
C2 C3 1.316(5)
C3 C4 1.509(5)
C3 H3 0.89(4)
C4 C5 1.546(5)
C4 H4A 0.9900
C4 H4B 0.9900
C5 C11 1.516(5)
C5 C13 1.529(5)
C5 C6 1.553(5)
C6 C7 1.498(6)
C6 H6A 0.9900
C6 H6B 0.9900
C7 C8 1.369(6)
C7 H7 0.9500
C8 C9 1.415(6)
C8 H8 0.9500
C9 C10 1.313(7)
C9 H9 0.9500
C10 H10A 0.9500
C10 H10B 0.9500
C12 H12A 0.9800
C12 H12B 0.9800
C12 H12C 0.9800
C14 H14A 0.9800
C14 H14B 0.9800
C14 H14C 0.9800
C15 C17 1.524(5)
C15 C16 1.541(6)
C15 H15 1.0000
C16 H16A 0.9800
C16 H16B 0.9800
C16 H16C 0.9800
C17 H17A 0.9800
C17 H17B 0.9800
C17 H17C 0.9800
C18 C19 1.531(5)
C18 C20 1.539(5)
C18 H18 1.0000
C19 H19A 0.9800
C19 H19B 0.9800
C19 H19C 0.9800
C20 H20A 0.9800
C20 H20B 0.9800
C20 H20C 0.9800
C21 C22 1.526(6)
C21 C23 1.532(6)
C21 H21 1.0000
C22 H22A 0.9800
C22 H22B 0.9800
C22 H22C 0.9800
C23 H23A 0.9800
C23 H23B 0.9800
C23 H23C 0.9800
C24 C25 1.533(6)
C24 C26 1.539(6)
C24 H24 1.0000
C25 H25A 0.9800
C25 H25B 0.9800
C25 H25C 0.9800
C26 H26A 0.9800
C26 H26B 0.9800
C26 H26C 0.9800
C27 C29 1.527(6)
C27 C28 1.533(6)
C27 H27 1.0000
C28 H28A 0.9800
C28 H28B 0.9800
C28 H28C 0.9800
C29 H29A 0.9800
C29 H29B 0.9800
C29 H29C 0.9800
C30 C32 1.511(6)
C30 C31 1.532(6)
C30 H30 1.0000
C31 H31A 0.9800
C31 H31B 0.9800
C31 H31C 0.9800
C32 H32A 0.9800
C32 H32B 0.9800
C32 H32C 0.9800
